data_2018389
loop_
_publ_author_name
'Gerhardt, Valeska'
'Tutughamiarso, Maya'
'Bolte, Michael'

_publ_section_title
;
 Conformational studies of hydantoin-5-acetic acid and orotic acid
;
_journal_coeditor_code SK3419
_journal_issue 2
_journal_name_full 'Acta Crystallographica Section C'
_journal_page_first o92
_journal_page_last o98
_journal_paper_doi 10.1107/S0108270112001151
_journal_volume 68
_journal_year 2012
_chemical_formula_iupac 'C2 H8 N + , C5 H3 N2 O4 - , C5 H4 N2 O4'
_chemical_formula_moiety 'C2 H8 N +, C5 H3 N2 O4 -, C5 H4 N2 O4'
_chemical_formula_sum 'C12 H15 N5 O8'
_chemical_formula_weight 357.29
_chemical_name_common
;
dimethylammonium orotate--orotic acid (1/1)
;
_chemical_name_systematic
;
dimethylammonium 2,6-dioxo-1,2,3,6-tetrahydropyrimidine-4-carboxylate
2,6-dioxo-1,2,3,6-tetrahydropyrimidine-4-carboxylic acid
;
_space_group_IT_number 2
_symmetry_cell_setting triclinic
_symmetry_space_group_name_Hall '-P 1'
_symmetry_space_group_name_H-M 'P -1'
_atom_sites_solution_hydrogens geom
_atom_sites_solution_primary direct
_atom_sites_solution_secondary difmap
_audit_creation_method SHELXL97
_cell_angle_alpha 112.366(3)
_cell_angle_beta 97.263(2)
_cell_angle_gamma 104.621(2)
_cell_formula_units_Z 2
_cell_length_a 8.1110(10)
_cell_length_b 8.9503(11)
_cell_length_c 11.6804(15)
_cell_measurement_reflns_used 1108
_cell_measurement_temperature 173(2)
_cell_measurement_theta_max 25.0
_cell_measurement_theta_min 3.0
_cell_volume 734.94(16)
_computing_cell_refinement 'SAINT (Siemens, 1994)'
_computing_data_collection 'SMART (Siemens, 1994)'
_computing_data_reduction 'SAINT (Siemens, 1994)'
_computing_molecular_graphics
;
Mercury (Macrae <i>et al.</i>, 2008) and XP (Sheldrick, 2008)
;
_computing_publication_material 'publCIF (Westrip, 2010)'
_computing_structure_refinement 'SHELXL97 (Sheldrick, 2008)'
_computing_structure_solution 'SHELXS97 (Sheldrick, 2008)'
_diffrn_ambient_temperature 173(2)
_diffrn_measured_fraction_theta_full 0.983
_diffrn_measured_fraction_theta_max 0.983
_diffrn_measurement_device_type 'Siemens SMART three-circle'
_diffrn_measurement_method \w
_diffrn_radiation_monochromator graphite
_diffrn_radiation_source 'fine-focus sealed tube'
_diffrn_radiation_type MoK\a
_diffrn_radiation_wavelength 0.71073
_diffrn_reflns_av_R_equivalents 0.0721
_diffrn_reflns_av_sigmaI/netI 0.1552
_diffrn_reflns_limit_h_max 9
_diffrn_reflns_limit_h_min -9
_diffrn_reflns_limit_k_max 9
_diffrn_reflns_limit_k_min -10
_diffrn_reflns_limit_l_max 13
_diffrn_reflns_limit_l_min 0
_diffrn_reflns_number 4208
_diffrn_reflns_theta_full 25.00
_diffrn_reflns_theta_max 25.03
_diffrn_reflns_theta_min 1.95
_diffrn_standards_number 0
_exptl_absorpt_coefficient_mu 0.138
_exptl_absorpt_correction_type none
_exptl_crystal_colour colourless
_exptl_crystal_density_diffrn 1.615
_exptl_crystal_density_method 'not measured'
_exptl_crystal_description block
_exptl_crystal_F_000 372
_exptl_crystal_size_max 0.20
_exptl_crystal_size_mid 0.20
_exptl_crystal_size_min 0.10
_refine_diff_density_max 0.245
_refine_diff_density_min -0.301
_refine_ls_extinction_method none
_refine_ls_goodness_of_fit_ref 0.860
_refine_ls_hydrogen_treatment mixed
_refine_ls_matrix_type full
_refine_ls_number_parameters 254
_refine_ls_number_reflns 2555
_refine_ls_number_restraints 0
_refine_ls_restrained_S_all 0.860
_refine_ls_R_factor_all 0.1418
_refine_ls_R_factor_gt 0.0608
_refine_ls_shift/su_max 0.001
_refine_ls_shift/su_mean 0.000
_refine_ls_structure_factor_coef Fsqd
_refine_ls_weighting_details 'calc w = 1/[\s^2^(Fo^2^)+(0.0314P)^2^] where P=(Fo^2^+2Fc^2^)/3'
_refine_ls_weighting_scheme calc
_refine_ls_wR_factor_gt 0.0859
_refine_ls_wR_factor_ref 0.1041
_reflns_number_gt 1341
_reflns_number_total 2555
_reflns_threshold_expression I>2\s(I)
_cod_data_source_file sk3419.cif
_cod_data_source_block IIb
_cod_database_code 2018389
_cod_database_fobs_code 2018389

loop_
_symmetry_equiv_pos_as_xyz
'x, y, z'
'-x, -y, -z'

loop_
_atom_site_type_symbol
_atom_site_label
_atom_site_fract_x
_atom_site_fract_y
_atom_site_fract_z
_atom_site_U_iso_or_equiv
_atom_site_adp_type
_atom_site_calc_flag
_atom_site_refinement_flags
_atom_site_occupancy
_atom_site_symmetry_multiplicity
N N1A 0.3067(3) 0.5065(3) 0.9463(2) 0.0156(5) Uani d . 1 1
H H1A 0.246(5) 0.516(4) 1.011(3) 0.051(12) Uiso d . 1 1
C C2A 0.2633(3) 0.3452(3) 0.8476(2) 0.0157(5) Uani d . 1 1
O O21A 0.1483(3) 0.2228(2) 0.84705(18) 0.0226(5) Uani d . 1 1
C C3A 0.3581(4) 0.3324(4) 0.7507(3) 0.0173(5) Uani d . 1 1
H H3A 0.3389 0.2247 0.6820 0.021 Uiso calc R 1 1
C C4A 0.4745(4) 0.4744(3) 0.7582(3) 0.0183(6) Uani d . 1 1
C C41A 0.5780(4) 0.4822(3) 0.6587(2) 0.0187(6) Uani d . 1 1
O O42A 0.6688(3) 0.6239(2) 0.6744(2) 0.0270(5) Uani d . 1 1
O O43A 0.5591(2) 0.3367(2) 0.56875(19) 0.0216(4) Uani d . 1 1
N N5A 0.5078(3) 0.6319(3) 0.8588(2) 0.0167(5) Uani d . 1 1
H H5A 0.585(4) 0.716(4) 0.859(3) 0.022(8) Uiso d . 1 1
C C6A 0.4281(3) 0.6537(3) 0.9579(2) 0.0151(5) Uani d . 1 1
O O61A 0.4608(2) 0.7915(2) 1.04936(17) 0.0218(5) Uani d . 1 1
N N1B 0.9550(3) 0.2335(3) 0.0314(2) 0.0189(5) Uani d . 1 1
H H1B 1.003(4) 0.230(4) -0.033(3) 0.034(10) Uiso d . 1 1
C C2B 1.0178(3) 0.3844(3) 0.1408(2) 0.0172(6) Uani d . 1 1
O O21B 1.1311(2) 0.5086(2) 0.14177(16) 0.0216(4) Uani d . 1 1
C C3B 0.9408(4) 0.3862(3) 0.2447(2) 0.0192(6) Uani d . 1 1
H H3B 0.9767 0.4867 0.3228 0.023 Uiso calc R 1 1
C C4B 0.8181(3) 0.2451(3) 0.2306(2) 0.0161(5) Uani d . 1 1
C C41B 0.7279(3) 0.2328(3) 0.3331(3) 0.0193(6) Uani d . 1 1
O O42B 0.6337(3) 0.0945(3) 0.3206(2) 0.0401(6) Uani d . 1 1
O O43B 0.7568(3) 0.3775(2) 0.4296(2) 0.0317(5) Uani d . 1 1
H H43 0.654(6) 0.361(5) 0.485(4) 0.075(14) Uiso d . 1 1
N N5B 0.7646(3) 0.0966(3) 0.1194(2) 0.0200(5) Uani d . 1 1
H H5B 0.684(5) 0.010(4) 0.109(3) 0.041(10) Uiso d . 1 1
C C6B 0.8285(3) 0.0856(3) 0.0153(2) 0.0164(6) Uani d . 1 1
O O61B 0.7798(2) -0.0441(2) -0.08620(17) 0.0226(4) Uani d . 1 1
C C1X 0.7368(4) 0.0946(4) -0.3393(3) 0.0408(9) Uani d . 1 1
H H1X1 0.6390 0.1187 -0.3027 0.061 Uiso calc R 1 1
H H1X2 0.7205 0.0947 -0.4238 0.061 Uiso calc R 1 1
H H1X3 0.8478 0.1826 -0.2832 0.061 Uiso calc R 1 1
N N2X 0.7416(3) -0.0753(3) -0.3516(3) 0.0283(6) Uani d . 1 1
H H2X1 0.749(6) -0.073(6) -0.260(5) 0.105(18) Uiso d . 1 1
H H2X2 0.633(5) -0.152(4) -0.402(3) 0.041(10) Uiso d . 1 1
C C3X 0.8856(4) -0.1228(4) -0.4060(3) 0.0344(7) Uani d . 1 1
H H3X1 0.8823 -0.2354 -0.4111 0.052 Uiso calc R 1 1
H H3X2 0.9988 -0.0377 -0.3511 0.052 Uiso calc R 1 1
H H3X3 0.8714 -0.1267 -0.4918 0.052 Uiso calc R 1 1

loop_
_atom_site_aniso_label
_atom_site_aniso_U_11
_atom_site_aniso_U_22
_atom_site_aniso_U_33
_atom_site_aniso_U_12
_atom_site_aniso_U_13
_atom_site_aniso_U_23
N1A 0.0139(12) 0.0143(12) 0.0151(13) -0.0001(9) 0.0087(10) 0.0040(11)
C2A 0.0110(12) 0.0172(12) 0.0199(13) 0.0045(8) 0.0087(10) 0.0075(11)
O21A 0.0230(11) 0.0191(9) 0.0241(11) 0.0024(7) 0.0153(9) 0.0074(8)
C3A 0.0213(12) 0.0164(11) 0.0178(13) 0.0039(8) 0.0130(10) 0.0102(11)
C4A 0.0203(14) 0.0201(12) 0.0108(12) 0.0073(10) 0.0025(10) 0.0029(9)
C41A 0.0147(11) 0.0252(13) 0.0146(14) 0.0055(8) 0.0021(10) 0.0082(11)
O42A 0.0303(12) 0.0188(9) 0.0290(11) 0.0009(8) 0.0166(9) 0.0090(9)
O43A 0.0231(10) 0.0197(8) 0.0177(11) 0.0043(6) 0.0127(8) 0.0029(8)
N5A 0.0145(11) 0.0151(11) 0.0178(12) -0.0009(8) 0.0089(9) 0.0062(9)
C6A 0.0120(13) 0.0184(12) 0.0148(13) 0.0035(9) 0.0027(10) 0.0080(10)
O61A 0.0243(10) 0.0161(10) 0.0197(10) 0.0030(7) 0.0104(8) 0.0029(8)
N1B 0.0222(13) 0.0189(11) 0.0136(12) 0.0053(9) 0.0102(11) 0.0041(9)
C2B 0.0192(14) 0.0171(12) 0.0149(12) 0.0073(11) 0.0049(11) 0.0054(9)
O21B 0.0242(11) 0.0185(9) 0.0166(10) -0.0009(7) 0.0084(8) 0.0058(9)
C3B 0.0220(14) 0.0188(14) 0.0098(14) 0.0063(10) 0.0052(11) -0.0013(12)
C4B 0.0178(12) 0.0161(11) 0.0105(13) 0.0057(9) 0.0034(9) 0.0019(9)
C41B 0.0149(14) 0.0245(12) 0.0175(15) 0.0056(9) 0.0108(11) 0.0064(12)
O42B 0.0513(16) 0.0246(11) 0.0344(13) -0.0036(9) 0.0303(11) 0.0066(9)
O43B 0.0286(11) 0.0259(11) 0.0273(12) -0.0045(8) 0.0187(9) 0.0026(9)
N5B 0.0199(14) 0.0160(10) 0.0197(13) -0.0009(9) 0.0090(11) 0.0062(9)
C6B 0.0188(15) 0.0150(11) 0.0192(15) 0.0045(10) 0.0125(13) 0.0094(11)
O61B 0.0252(11) 0.0147(9) 0.0178(11) -0.0009(7) 0.0116(8) -0.0008(9)
C1X 0.0339(17) 0.0243(14) 0.066(3) 0.0073(11) 0.0125(18) 0.0230(17)
N2X 0.0256(14) 0.0259(11) 0.0305(16) 0.0010(9) 0.0079(12) 0.0137(11)
C3X 0.0266(18) 0.0341(15) 0.039(2) 0.0054(11) 0.0147(15) 0.0129(15)

loop_
_atom_type_symbol
_atom_type_description
_atom_type_scat_dispersion_real
_atom_type_scat_dispersion_imag
_atom_type_scat_source
C C 0.0033 0.0016 'International Tables Vol C Tables 4.2.6.8 and 6.1.1.4'
H H 0.0000 0.0000 'International Tables Vol C Tables 4.2.6.8 and 6.1.1.4'
N N 0.0061 0.0033 'International Tables Vol C Tables 4.2.6.8 and 6.1.1.4'
O O 0.0106 0.0060 'International Tables Vol C Tables 4.2.6.8 and 6.1.1.4'

loop_
_geom_angle_atom_site_label_1
_geom_angle_atom_site_label_2
_geom_angle_atom_site_label_3
_geom_angle
C6A N1A C2A 126.2(2)
C6A N1A H1A 117(2)
C2A N1A H1A 116(2)
O21A C2A N1A 120.0(2)
O21A C2A C3A 124.3(3)
N1A C2A C3A 115.7(2)
C4A C3A C2A 119.3(3)
C4A C3A H3A 120.4
C2A C3A H3A 120.4
C3A C4A N5A 121.4(3)
C3A C4A C41A 125.2(2)
N5A C4A C41A 113.4(2)
O42A C41A O43A 128.0(3)
O42A C41A C4A 117.2(2)
O43A C41A C4A 114.8(2)
C41A O43A H43 109.2(16)
C6A N5A C4A 122.8(2)
C6A N5A H5A 120(2)
C4A N5A H5A 117(2)
O61A C6A N5A 123.3(2)
O61A C6A N1A 122.2(3)
N5A C6A N1A 114.4(2)
C2B N1B C6B 125.8(2)
C2B N1B H1B 117(2)
C6B N1B H1B 117(2)
O21B C2B N1B 119.1(2)
O21B C2B C3B 125.1(2)
N1B C2B C3B 115.8(2)
C4B C3B C2B 119.2(2)
C4B C3B H3B 120.4
C2B C3B H3B 120.4
C3B C4B N5B 122.0(2)
C3B C4B C41B 123.7(2)
N5B C4B C41B 114.3(2)
O42B C41B O43B 125.1(3)
O42B C41B C4B 120.4(2)
O43B C41B C4B 114.5(2)
C41B O43B H43 109(2)
C6B N5B C4B 122.4(2)
C6B N5B H5B 115(2)
C4B N5B H5B 122(3)
O61B C6B N5B 123.7(2)
O61B C6B N1B 121.5(2)
N5B C6B N1B 114.8(2)
N2X C1X H1X1 109.5
N2X C1X H1X2 109.5
H1X1 C1X H1X2 109.5
N2X C1X H1X3 109.5
H1X1 C1X H1X3 109.5
H1X2 C1X H1X3 109.5
C1X N2X C3X 113.4(2)
C1X N2X H2X1 107(2)
C3X N2X H2X1 112(3)
C1X N2X H2X2 105.6(19)
C3X N2X H2X2 111(2)
H2X1 N2X H2X2 107(3)
N2X C3X H3X1 109.5
N2X C3X H3X2 109.5
H3X1 C3X H3X2 109.5
N2X C3X H3X3 109.5
H3X1 C3X H3X3 109.5
H3X2 C3X H3X3 109.5

loop_
_geom_bond_atom_site_label_1
_geom_bond_atom_site_label_2
_geom_bond_distance
N1A C6A 1.378(3)
N1A C2A 1.383(3)
N1A H1A 0.95(4)
C2A O21A 1.244(3)
C2A C3A 1.432(4)
C3A C4A 1.343(3)
C3A H3A 0.9500
C4A N5A 1.381(3)
C4A C41A 1.529(4)
C41A O42A 1.226(3)
C41A O43A 1.281(3)
N5A C6A 1.370(4)
N5A H5A 0.84(3)
C6A O61A 1.222(3)
N1B C2B 1.375(3)
N1B C6B 1.384(3)
N1B H1B 0.88(3)
C2B O21B 1.246(3)
C2B C3B 1.430(4)
C3B C4B 1.334(3)
C3B H3B 0.9500
C4B N5B 1.376(3)
C4B C41B 1.504(4)
C41B O42B 1.222(3)
C41B O43B 1.293(3)
O43B H43 1.13(4)
N5B C6B 1.360(4)
N5B H5B 0.83(3)
C6B O61B 1.230(3)
C1X N2X 1.482(3)
C1X H1X1 0.9800
C1X H1X2 0.9800
C1X H1X3 0.9800
N2X C3X 1.478(4)
N2X H2X1 1.06(5)
N2X H2X2 0.92(3)
C3X H3X1 0.9800
C3X H3X2 0.9800
C3X H3X3 0.9800

loop_
_geom_hbond_atom_site_label_D
_geom_hbond_atom_site_label_H
_geom_hbond_atom_site_label_A
_geom_hbond_site_symmetry_A
_geom_hbond_distance_DH
_geom_hbond_distance_HA
_geom_hbond_distance_DA
_geom_hbond_angle_DHA
N1A H1A O21B 1_456 0.95(4) 1.90(4) 2.836(3) 172(3)
N5A H5A O61B 1_566 0.84(3) 2.12(3) 2.947(3) 165(3)
N1B H1B O21A 1_654 0.88(3) 1.94(3) 2.807(3) 169(3)
O43B H43 O43A . 1.13(4) 1.37(4) 2.482(3) 167(4)
N5B H5B O61A 1_544 0.83(3) 2.11(3) 2.931(3) 169(3)
N2X H2X1 O61B . 1.06(5) 1.92(5) 2.973(3) 174(4)
N2X H2X2 O43A 2_655 0.92(3) 2.11(3) 2.982(3) 159(3)

loop_
_geom_torsion_atom_site_label_1
_geom_torsion_atom_site_label_2
_geom_torsion_atom_site_label_3
_geom_torsion_atom_site_label_4
_geom_torsion
C6A N1A C2A O21A -178.5(2)
C6A N1A C2A C3A 1.6(4)
O21A C2A C3A C4A 177.3(2)
N1A C2A C3A C4A -2.8(4)
C2A C3A C4A N5A 1.5(4)
C2A C3A C4A C41A -176.6(2)
C3A C4A C41A O42A 174.4(3)
N5A C4A C41A O42A -3.9(3)
C3A C4A C41A O43A -6.3(4)
N5A C4A C41A O43A 175.5(2)
C3A C4A N5A C6A 1.2(3)
C41A C4A N5A C6A 179.6(2)
C4A N5A C6A O61A 177.6(2)
C4A N5A C6A N1A -2.4(3)
C2A N1A C6A O61A -179.0(2)
C2A N1A C6A N5A 1.0(3)
C6B N1B C2B O21B -179.4(2)
C6B N1B C2B C3B -1.3(3)
O21B C2B C3B C4B 178.8(2)
N1B C2B C3B C4B 0.9(3)
C2B C3B C4B N5B 0.8(4)
C2B C3B C4B C41B -179.68(19)
C3B C4B C41B O42B -170.5(3)
N5B C4B C41B O42B 9.0(3)
C3B C4B C41B O43B 10.7(3)
N5B C4B C41B O43B -169.8(2)
C3B C4B N5B C6B -2.3(4)
C41B C4B N5B C6B 178.1(2)
C4B N5B C6B O61B -178.2(2)
C4B N5B C6B N1B 1.8(4)
C2B N1B C6B O61B 180.0(2)
C2B N1B C6B N5B 0.0(4)
